data_2004393
loop_
_publ_author_name
'Toda, F.'
'Tanaka, K.'
'Stein, Z.'
'Goldberg, I.'

_publ_section_title
;Extremely Long C---C Bonds in Strained 1,1,2,2-Tetraphenylcyclobutaarenes:
 3,8-Dichloro-1,1,2,2-tetraphenylcyclobuta[<i>b</i>]naphthalene,
 C~36~H~24~Cl~2~, and
 3,6,9,10-Tetrachloro-4,5-dimethyl-1,1,2,2,7,7,8,8-octaphenyldicyclobuta[<i>b</i>,<i>h</i>]phenanthrene
 Toluene Solvate, C~68~H~46~Cl~4~.1.5C~7~H~8~
;
_journal_issue 1
_journal_name_full 'Acta Crystallographica Section C'
_journal_page_first 177
_journal_page_last 180
_journal_paper_doi 10.1107/S0108270195011097
_journal_volume 52
_journal_year 1996
_chemical_formula_moiety 'C36 H24 Cl2'
_chemical_formula_sum 'C36 H24 Cl2'
_chemical_formula_weight 527.45
_chemical_melting_point .473E-305
_chemical_name_systematic
;
3,8-Dichloro-1,1,2,2-tetraphenylnaphthocyclobutene
;
_space_group_IT_number 14
_symmetry_cell_setting monoclinic
_symmetry_space_group_name_Hall '-P 2yn'
_symmetry_space_group_name_H-M 'P 1 21/n 1'
_audit_creation_method SHELXL
_cell_angle_alpha 90.00
_cell_angle_beta 96.48(3)
_cell_angle_gamma 90.00
_cell_formula_units_Z 4
_cell_length_a 8.988(6)
_cell_length_b 16.861(4)
_cell_length_c 17.737(2)
_cell_measurement_reflns_used 25
_cell_measurement_temperature 298(2)
_cell_measurement_theta_max 10.3
_cell_measurement_theta_min 7.6
_cell_volume 2670.8(19)
_computing_cell_refinement 'CAD-4 Software'
_computing_data_collection 'CAD-4 Software (Enraf-Nonius, 1989)'
_computing_data_reduction 'CADINT (locally developed software)'
_computing_molecular_graphics 'ORTEPII (Johnson, 1976)'
_computing_publication_material 'SHELXL93 and PARST (Nardelli, 1983)'
_computing_structure_refinement 'SHELXL93 (Sheldrick, 1993)'
_computing_structure_solution 'SHELXS86 (Sheldrick, 1985)'
_diffrn_ambient_temperature 298(2)
_diffrn_measurement_device 'Enraf-Nonius CAD-4 diffractometer'
_diffrn_measurement_method \w/2\q
_diffrn_radiation_monochromator graphite
_diffrn_radiation_source 'fine-focus sealed tube'
_diffrn_radiation_type MoK\a
_diffrn_radiation_wavelength 0.7107
_diffrn_reflns_av_R_equivalents 0.0209
_diffrn_reflns_av_sigmaI/netI 0.0691
_diffrn_reflns_limit_h_max 10
_diffrn_reflns_limit_h_min -10
_diffrn_reflns_limit_k_max 20
_diffrn_reflns_limit_k_min 0
_diffrn_reflns_limit_l_max 21
_diffrn_reflns_limit_l_min 0
_diffrn_reflns_number 4463
_diffrn_reflns_theta_max 24.97
_diffrn_reflns_theta_min 1.67
_diffrn_standards_decay_% 0
_diffrn_standards_interval_time 60
_diffrn_standards_number 3
_exptl_absorpt_coefficient_mu 0.267
_exptl_absorpt_correction_type none
_exptl_crystal_colour yellow
_exptl_crystal_density_diffrn 1.312
_exptl_crystal_description prism
_exptl_crystal_F_000 1096
_exptl_crystal_size_max 0.40
_exptl_crystal_size_mid 0.25
_exptl_crystal_size_min 0.20
_refine_diff_density_max 0.214
_refine_diff_density_min -0.243
_refine_ls_extinction_method none
_refine_ls_goodness_of_fit_all 0.924
_refine_ls_goodness_of_fit_obs 0.965
_refine_ls_hydrogen_treatment noref
_refine_ls_matrix_type full
_refine_ls_number_parameters 343
_refine_ls_number_reflns 4192
_refine_ls_number_restraints 0
_refine_ls_restrained_S_all 0.924
_refine_ls_restrained_S_obs 0.965
_refine_ls_R_factor_all 0.0696
_refine_ls_R_factor_obs 0.0480
_refine_ls_shift/esd_max -0.002
_refine_ls_shift/esd_mean 0.000
_refine_ls_structure_factor_coef Fsqd
_refine_ls_weighting_details 'w = 1/[\s^2^(Fo^2^)+(0.1P)^2^] where P=(Fo^2^+2Fc^2^)/3'
_refine_ls_weighting_scheme calc
_refine_ls_wR_factor_all 0.1560
_refine_ls_wR_factor_obs 0.1391
_reflns_number_observed 3122
_reflns_number_total 4192
_reflns_observed_criterion >2sigma(I)
_cod_data_source_file jz1061.cif
_cod_data_source_block I
_cod_depositor_comments
;
The following automatic conversions were performed:

'_refine_ls_weighting_scheme' value 'calc w =
1/[\s^2^(Fo^2^)+(0.1P)^2^] where P=(Fo^2^+2Fc^2^)/3' was changed to
'calc'. New tag '_refine_ls_weighting_details' was created. The value
of the new tag was set to 'w = 1/[\s^2^(Fo^2^)+(0.1P)^2^] where
P=(Fo^2^+2Fc^2^)/3'.

Automatic conversion script
Id: cif_fix_values 3143 2015-03-26 13:38:13Z robertas 
;
_cod_original_sg_symbol_H-M 'P 21/n'
_cod_database_code 2004393

loop_
_symmetry_equiv_pos_as_xyz
'x, y, z'
'-x+1/2, y+1/2, -z+1/2'
'-x, -y, -z'
'x-1/2, -y-1/2, z-1/2'

loop_
_atom_site_aniso_label
_atom_site_aniso_U_11
_atom_site_aniso_U_22
_atom_site_aniso_U_33
_atom_site_aniso_U_12
_atom_site_aniso_U_13
_atom_site_aniso_U_23
Cl1 0.0637(6) 0.0719(6) 0.0516(5) 0.0165(4) 0.0125(4) -0.0005(4)
Cl2 0.0580(5) 0.0681(6) 0.0752(6) 0.0210(4) -0.0025(4) 0.0174(4)
C3 0.0323(14) 0.042(2) 0.0322(14) 0.0031(12) -0.0007(11) 0.0036(11)
C4 0.040(2) 0.039(2) 0.038(2) -0.0002(13) -0.0035(12) -0.0013(12)
C5 0.050(2) 0.041(2) 0.038(2) -0.0029(14) 0.0014(13) -0.0021(13)
C6 0.062(2) 0.045(2) 0.0320(15) -0.0101(15) -0.0055(14) -0.0008(12)
C7 0.070(2) 0.070(2) 0.039(2) -0.009(2) -0.002(2) 0.001(2)
C8 0.088(3) 0.089(3) 0.035(2) -0.015(2) -0.003(2) 0.013(2)
C9 0.095(3) 0.069(2) 0.043(2) -0.009(2) -0.019(2) 0.019(2)
C10 0.071(2) 0.057(2) 0.048(2) -0.006(2) -0.019(2) 0.011(2)
C11 0.064(2) 0.042(2) 0.037(2) -0.011(2) -0.0101(15) 0.0043(13)
C12 0.048(2) 0.040(2) 0.047(2) 0.0013(14) -0.0072(14) 0.0050(13)
C13 0.042(2) 0.039(2) 0.039(2) -0.0024(13) -0.0015(13) 0.0007(12)
C14 0.0333(15) 0.0402(15) 0.0350(14) 0.0030(12) -0.0006(11) 0.0026(12)
C15 0.0359(15) 0.040(2) 0.0319(14) 0.0042(12) 0.0041(12) 0.0010(11)
C16 0.056(2) 0.045(2) 0.042(2) 0.0105(15) -0.0037(14) -0.0027(13)
C17 0.075(2) 0.045(2) 0.057(2) -0.001(2) 0.003(2) -0.013(2)
C18 0.083(3) 0.040(2) 0.060(2) 0.008(2) 0.015(2) 0.002(2)
C19 0.069(2) 0.051(2) 0.052(2) 0.020(2) 0.006(2) 0.013(2)
C20 0.048(2) 0.050(2) 0.043(2) 0.0050(14) 0.0014(14) 0.0054(14)
C21 0.0317(14) 0.0400(15) 0.0346(14) 0.0070(12) 0.0006(11) 0.0009(12)
C22 0.035(2) 0.061(2) 0.042(2) 0.0029(14) 0.0011(13) -0.0010(14)
C23 0.045(2) 0.079(2) 0.041(2) 0.006(2) -0.0022(14) -0.012(2)
C24 0.038(2) 0.070(2) 0.058(2) -0.006(2) -0.0073(15) -0.015(2)
C25 0.037(2) 0.057(2) 0.058(2) -0.0041(15) 0.0013(14) 0.004(2)
C26 0.039(2) 0.049(2) 0.0365(15) 0.0007(13) 0.0002(12) 0.0022(13)
C27 0.0355(15) 0.0347(14) 0.044(2) 0.0030(12) 0.0037(12) -0.0010(12)
C28 0.045(2) 0.047(2) 0.057(2) 0.0004(14) -0.0075(15) 0.0027(14)
C29 0.044(2) 0.053(2) 0.084(2) -0.009(2) -0.007(2) -0.005(2)
C30 0.051(2) 0.051(2) 0.088(3) -0.008(2) 0.011(2) 0.007(2)
C31 0.051(2) 0.054(2) 0.064(2) 0.001(2) 0.013(2) 0.013(2)
C32 0.040(2) 0.052(2) 0.046(2) 0.0009(14) 0.0010(13) 0.0024(14)
C33 0.0291(14) 0.044(2) 0.041(2) 0.0045(12) -0.0043(12) -0.0013(12)
C34 0.040(2) 0.054(2) 0.052(2) 0.0008(14) 0.0015(14) -0.0042(14)
C35 0.052(2) 0.072(2) 0.063(2) 0.004(2) 0.010(2) -0.021(2)
C36 0.062(2) 0.053(2) 0.080(3) -0.001(2) 0.000(2) -0.022(2)
C37 0.059(2) 0.043(2) 0.080(2) -0.007(2) 0.003(2) -0.006(2)
C38 0.048(2) 0.044(2) 0.056(2) -0.0019(14) 0.0075(15) -0.0003(14)

loop_
_atom_site_label
_atom_site_occupancy
_atom_site_fract_x
_atom_site_fract_y
_atom_site_fract_z
_atom_site_U_iso_or_equiv
_atom_site_thermal_displace_type
_atom_site_calc_flag
_atom_site_type_symbol
Cl1 1 .12610(10) .52109(5) .37383(5) .0619(3) Uani d Cl
Cl2 1 .73664(10) .34948(5) .33397(5) .0678(3) Uani d Cl
C3 1 .3185(3) .4953(2) .21177(14) .0357(6) Uani d C
C4 1 .3485(3) .4699(2) .2954(2) .0396(7) Uani d C
C5 1 .2918(3) .4712(2) .3627(2) .0433(7) Uani d C
C6 1 .3689(4) .4293(2) .4262(2) .0470(8) Uani d C
C7 1 .3096(4) .4222(2) .4959(2) .0605(9) Uani d C
H7 1 .2206 .4480 .5028 .073 Uiso calc H
C8 1 .3809(5) .3780(2) .5540(2) .0715(11) Uani d C
H8 1 .3388 .3733 .5994 .086 Uiso calc H
C9 1 .5153(5) .3401(2) .5457(2) .0712(11) Uani d C
H9 1 .5628 .3103 .5855 .085 Uiso calc H
C10 1 .5781(4) .3464(2) .4792(2) .0608(9) Uani d C
H10 1 .6689 .3214 .4747 .073 Uiso calc H
C11 1 .5072(4) .3904(2) .4170(2) .0491(8) Uani d C
C12 1 .5678(3) .3955(2) .3465(2) .0459(7) Uani d C
C13 1 .4888(3) .4351(2) .2883(2) .0405(7) Uani d C
C14 1 .4915(3) .4543(2) .20439(15) .0365(6) Uani d C
C15 1 .3114(3) .5852(2) .20046(14) .0360(6) Uani d C
C16 1 .4038(4) .6345(2) .2488(2) .0485(8) Uani d C
H16 1 .4621 .6125 .2902 .058 Uiso calc H
C17 1 .4100(4) .7146(2) .2364(2) .0591(9) Uani d C
H17 1 .4740 .7460 .2686 .071 Uiso calc H
C18 1 .3227(4) .7488(2) .1766(2) .0604(9) Uani d C
H18 1 .3288 .8030 .1676 .072 Uiso calc H
C19 1 .2268(4) .7024(2) .1306(2) .0574(9) Uani d C
H19 1 .1652 .7255 .0909 .069 Uiso calc H
C20 1 .2203(3) .6216(2) .1423(2) .0474(7) Uani d C
H20 1 .1537 .5911 .1105 .057 Uiso calc H
C21 1 .1919(3) .4527(2) .16445(15) .0357(6) Uani d C
C22 1 .1940(3) .4443(2) .0865(2) .0465(7) Uani d C
H22 1 .2755 .4631 .0639 .056 Uiso calc H
C23 1 .0769(4) .4086(2) .0425(2) .0552(8) Uani d C
H23 1 .0798 .4040 -0.0096 .066 Uiso calc H
C24 1 -.0443(3) .3796(2) .0747(2) .0563(9) Uani d C
H24 1 -0.1225 .3550 .0448 .068 Uiso calc H
C25 1 -.0487(3) .3874(2) .1509(2) .0510(8) Uani d C
H25 1 -0.1310 .3687 .1729 .061 Uiso calc H
C26 1 .0690(3) .4233(2) .1958(2) .0419(7) Uani d C
H26 1 .0652 .4276 .2478 .050 Uiso calc H
C27 1 .6057(3) .5154(2) .1870(2) .0383(6) Uani d C
C28 1 .7280(3) .5346(2) .2385(2) .0503(8) Uani d C
H28 1 .7444 .5071 .2841 .060 Uiso calc H
C29 1 .8263(4) .5942(2) .2230(2) .0614(9) Uani d C
H29 1 .9075 .6064 .2584 .074 Uiso calc H
C30 1 .8050(4) .6352(2) .1563(2) .0628(9) Uani d C
H30 1 .8713 .6752 .1463 .075 Uiso calc H
C31 1 .6855(4) .6173(2) .1044(2) .0561(8) Uani d C
H31 1 .6707 .6451 .0589 .067 Uiso calc H
C32 1 .5869(3) .5582(2) .1191(2) .0462(7) Uani d C
H32 1 .5063 .5465 .0831 .055 Uiso calc H
C33 1 .4908(3) .3783(2) .1573(2) .0386(7) Uani d C
C34 1 .5640(3) .3716(2) .0928(2) .0489(8) Uani d C
H34 1 .6164 .4148 .0766 .059 Uiso calc H
C35 1 .5600(4) .3009(2) .0521(2) .0621(9) Uani d C
H35 1 .6089 .2976 .0087 .075 Uiso calc H
C36 1 .4849(4) .2358(2) .0751(2) .0659(10) Uani d C
H36 1 .4834 .1886 .0479 .079 Uiso calc H
C37 1 .4124(4) .2416(2) .1386(2) .0608(9) Uani d C
H37 1 .3605 .1981 .1545 .073 Uiso calc H
C38 1 .4155(3) .3114(2) .1794(2) .0491(7) Uani d C
H38 1 .3662 .3138 .2226 .059 Uiso calc H

loop_
_atom_type_symbol
_atom_type_description
_atom_type_scat_dispersion_real
_atom_type_scat_dispersion_imag
_atom_type_scat_source
C C 0.0033 0.0016 'International Tables Vol C Tables 4.2.6.8 and 6.1.1.4'
H H 0.0000 0.0000 'International Tables Vol C Tables 4.2.6.8 and 6.1.1.4'
Cl Cl 0.1484 0.1585 'International Tables Vol C Tables 4.2.6.8 and 6.1.1.4'

loop_
_geom_angle_atom_site_label_1
_geom_angle_atom_site_label_2
_geom_angle_atom_site_label_3
_geom_angle
_geom_angle_publ_flag
C21 C3 C15 112.3(2) no
C21 C3 C4 116.1(2) no
C15 C3 C4 113.8(2) no
C21 C3 C14 113.3(2) no
C15 C3 C14 114.4(2) no
C4 C3 C14 84.2(2) yes
C5 C4 C13 121.1(3) no
C5 C4 C3 143.6(3) no
C13 C4 C3 95.2(2) yes
C4 C5 C6 119.1(3) no
C4 C5 Cl1 121.5(2) no
C6 C5 Cl1 119.4(2) no
C7 C6 C11 118.8(3) no
C7 C6 C5 122.2(3) no
C11 C6 C5 118.9(3) no
C8 C7 C6 121.1(4) no
C8 C7 H7 119.5(3) no
C6 C7 H7 119.5(3) no
C7 C8 C9 120.6(3) no
C7 C8 H8 119.7(4) no
C9 C8 H8 119.7(4) no
C10 C9 C8 120.3(3) no
C10 C9 H9 119.9(5) no
C8 C9 H9 119.9(4) no
C9 C10 C11 121.2(4) no
C9 C10 H10 119.4(3) no
C11 C10 H10 119.4(4) no
C10 C11 C12 122.2(3) no
C10 C11 C6 118.1(3) no
C12 C11 C6 119.8(3) no
C13 C12 C11 118.6(3) no
C13 C12 Cl2 120.7(2) no
C11 C12 Cl2 120.7(2) no
C12 C13 C4 122.2(3) no
C12 C13 C14 141.2(3) no
C4 C13 C14 96.4(2) yes
C27 C14 C13 115.5(2) no
C27 C14 C33 114.9(2) no
C13 C14 C33 110.8(2) no
C27 C14 C3 112.5(2) no
C13 C14 C3 84.1(2) yes
C33 C14 C3 115.5(2) no
C20 C15 C16 117.0(3) no
C20 C15 C3 123.3(2) no
C16 C15 C3 119.7(2) no
C17 C16 C15 121.2(3) no
C17 C16 H16 119.4(3) no
C15 C16 H16 119.4(3) no
C16 C17 C18 120.5(3) no
C16 C17 H17 119.7(3) no
C18 C17 H17 119.7(3) no
C19 C18 C17 119.3(3) no
C19 C18 H18 120.4(4) no
C17 C18 H18 120.4(4) no
C18 C19 C20 120.7(3) no
C18 C19 H19 119.6(3) no
C20 C19 H19 119.6(4) no
C19 C20 C15 121.2(3) no
C19 C20 H20 119.4(3) no
C15 C20 H20 119.4(3) no
C26 C21 C22 117.6(3) no
C26 C21 C3 122.0(2) no
C22 C21 C3 120.3(2) no
C23 C22 C21 120.9(3) no
C23 C22 H22 119.6(3) no
C21 C22 H22 119.6(3) no
C24 C23 C22 120.7(3) no
C24 C23 H23 119.7(3) no
C22 C23 H23 119.7(3) no
C25 C24 C23 119.4(3) no
C25 C24 H24 120.3(3) no
C23 C24 H24 120.3(3) no
C24 C25 C26 120.3(3) no
C24 C25 H25 119.8(3) no
C26 C25 H25 119.8(3) no
C21 C26 C25 121.1(3) no
C21 C26 H26 119.4(3) no
C25 C26 H26 119.4(3) no
C28 C27 C32 117.2(3) no
C28 C27 C14 122.1(3) no
C32 C27 C14 120.6(2) no
C29 C28 C27 121.0(3) no
C29 C28 H28 119.5(3) no
C27 C28 H28 119.5(3) no
C30 C29 C28 120.6(3) no
C30 C29 H29 119.7(3) no
C28 C29 H29 119.7(4) no
C29 C30 C31 119.6(3) no
C29 C30 H30 120.2(4) no
C31 C30 H30 120.2(4) no
C30 C31 C32 120.4(3) no
C30 C31 H31 119.8(3) no
C32 C31 H31 119.8(3) no
C31 C32 C27 121.2(3) no
C31 C32 H32 119.4(3) no
C27 C32 H32 119.4(3) no
C34 C33 C38 117.1(3) no
C34 C33 C14 123.1(3) no
C38 C33 C14 119.8(3) no
C33 C34 C35 120.7(3) no
C33 C34 H34 119.7(3) no
C35 C34 H34 119.6(3) no
C36 C35 C34 121.0(3) no
C36 C35 H35 119.5(3) no
C34 C35 H35 119.5(4) no
C37 C36 C35 118.9(3) no
C37 C36 H36 120.6(4) no
C35 C36 H36 120.6(4) no
C36 C37 C38 120.6(3) no
C36 C37 H37 119.7(3) no
C38 C37 H37 119.7(4) no
C37 C38 C33 121.7(3) no
C37 C38 H38 119.2(3) no
C33 C38 H38 119.2(3) no

loop_
_geom_bond_atom_site_label_1
_geom_bond_atom_site_label_2
_geom_bond_distance
_geom_bond_publ_flag
Cl1 C5 1.740(3) yes
Cl2 C12 1.740(3) yes
C3 C21 1.516(4) no
C3 C15 1.530(4) no
C3 C4 1.538(4) yes
C3 C14 1.720(4) yes
C4 C5 1.351(4) yes
C4 C13 1.409(4) yes
C5 C6 1.439(4) yes
C6 C7 1.406(4) yes
C6 C11 1.432(5) yes
C7 C8 1.371(5) yes
C7 H7 0.930(4) no
C8 C9 1.389(6) yes
C8 H8 0.930(4) no
C9 C10 1.369(5) yes
C9 H9 0.930(3) no
C10 C11 1.420(4) yes
C10 H10 0.930(4) no
C11 C12 1.422(4) yes
C12 C13 1.360(4) yes
C13 C14 1.526(4) yes
C14 C27 1.510(4) no
C14 C33 1.529(4) no
C15 C20 1.386(4) no
C15 C16 1.398(4) no
C16 C17 1.371(4) no
C16 H16 0.930(3) no
C17 C18 1.373(5) no
C17 H17 0.930(3) no
C18 C19 1.364(5) no
C18 H18 0.930(3) no
C19 C20 1.380(4) no
C19 H19 0.930(3) no
C20 H20 0.930(3) no
C21 C26 1.383(4) no
C21 C22 1.392(4) no
C22 C23 1.376(4) no
C22 H22 0.930(3) no
C23 C24 1.376(5) no
C23 H23 0.930(3) no
C24 C25 1.363(5) no
C24 H24 0.930(3) no
C25 C26 1.389(4) no
C25 H25 0.930(3) no
C26 H26 0.930(3) no
C27 C28 1.386(4) no
C27 C32 1.398(4) no
C28 C29 1.385(4) no
C28 H28 0.930(3) no
C29 C30 1.365(5) no
C29 H29 0.930(3) no
C30 C31 1.368(5) no
C30 H30 0.930(3) no
C31 C32 1.378(4) no
C31 H31 0.930(3) no
C32 H32 0.930(3) no
C33 C34 1.387(4) no
C33 C38 1.395(4) no
C34 C35 1.393(4) no
C34 H34 0.930(3) no
C35 C36 1.374(5) no
C35 H35 0.930(3) no
C36 C37 1.368(5) no
C36 H36 0.930(3) no
C37 C38 1.378(4) no
C37 H37 0.930(3) no
C38 H38 0.930(3) no

loop_
_cod_related_entry_id
_cod_related_entry_database
_cod_related_entry_code
1 ChemSpider 21138571
